data_9007428
loop_
_publ_author_name
'Megaw, H. D.'

_publ_section_title
;
 The structure of afwillite, Ca3(SiO3OH)2*2H2O
;
_journal_name_full 'Acta Crystallographica'
_journal_page_first 477
_journal_page_last 491
_journal_paper_doi 10.1107/S0365110X52001404
_journal_volume 5
_journal_year 1952
_chemical_compound_source 'Scawt Hill, Northern Ireland'
_chemical_formula_sum 'Ca3 H6 O10 Si2'
_chemical_name_mineral Afwillite
_space_group_IT_number 9
_symmetry_space_group_name_Hall 'C -2yc'
_symmetry_space_group_name_H-M 'C 1 c 1'
_cell_angle_alpha 90
_cell_angle_beta 134.80
_cell_angle_gamma 90
_cell_formula_units_Z 4
_cell_length_a 16.27
_cell_length_b 5.632
_cell_length_c 13.23
_cell_volume 860.212
_database_code_amcsd 0009147
_exptl_crystal_density_diffrn 2.644
_cod_original_cell_volume 860.213
_cod_original_formula_sum 'Ca3 Si2 O10 H6'
_cod_database_code 9007428

loop_
_space_group_symop_operation_xyz
x,y,z
1/2+x,1/2+y,z
x,-y,1/2+z
1/2+x,1/2-y,1/2+z

loop_
_atom_site_label
_atom_site_fract_x
_atom_site_fract_y
_atom_site_fract_z
_atom_site_U_iso_or_equiv
_atom_site_type_symbol
_atom_site_attached_hydrogens
Ca1 0.19680 0.03480 0.29200 0.01773 Ca 0
Ca2 0.80120 0.04850 0.20930 0.01773 Ca 0
Ca3 0.50370 0.03620 0.02880 0.01773 Ca 0
Si1 0.11750 0.04420 0.00070 0.01773 Si 0
Si2 0.86920 0.97530 0.99820 0.01773 Si 0
O1 0.99180 0.91520 0.34100 0.01773 O 0
O-H2 0.99920 0.90450 0.15380 0.01773 O 1
O3 0.78370 0.96950 0.02070 0.01773 O 0
O-H4 0.21580 0.05450 0.98880 0.01773 O 1
O5 0.33120 0.73520 0.39050 0.01773 O 0
O6 0.36300 0.28200 0.43330 0.01773 O 0
O7 0.14730 0.26670 0.09830 0.01773 O 0
O8 0.13180 0.81250 0.07780 0.01773 O 0
Wat9 0.56300 0.97950 0.25830 0.01773 O 2
Wat10 0.41200 0.96930 0.26470 0.01773 O 2

loop_
_cod_changelog_entry_id
_cod_changelog_entry_author
_cod_changelog_entry_date
_cod_changelog_entry_text
1
;cod-tools version 3.8.0
Id: cif_guess_AMCSD_atom_types 9574 2023-05-10 09:00:05Z saulius
;
2023-05-10T18:50:42+03:00
;Derived atom types and hydrogen counts
from atom names that follow the AMCSD naming convention
(Wat == water, O-H == hydroxyl).
;

loop_
_cod_related_entry_id
_cod_related_entry_database
_cod_related_entry_code
1 AMCSD 0009147
